data_7116598
loop_
_publ_author_name
'Saleh, Nidal'
'Srebro, Monika'
'Reynaldo, Thibault'
'Vanthuyne, Nicolas'
'Toupet, Lo\"ic'
'Chang, Victoria Y.'
'Muller, Gilles'
'Williams, J. A. Gareth'
'Roussel, Christian'
'Autschbach, Jochen'
'Crassous, Jeanne'

_publ_section_title
;
 enantio-Enriched CPL-active helicene--bipyridine--rhenium complexes
;
_journal_coden_ASTM CHCOFS
_journal_issue 18
_journal_name_full
;
 Chemical Communications (Cambridge, United Kingdom)
;
_journal_page_first 3754
_journal_page_last 3757
_journal_paper_doi 10.1039/c5cc00453e
_journal_volume 51
_journal_year 2015
_chemical_formula_sum 'C36.5 H25 Cl3 F6 N3 O3 P Re'
_chemical_formula_weight 991.12
_space_group_IT_number 43
_symmetry_cell_setting orthorhombic
_symmetry_space_group_name_Hall 'F 2 -2d'
_symmetry_space_group_name_H-M 'F d d 2'
_atom_sites_solution_hydrogens geom
_atom_sites_solution_primary direct
_atom_sites_solution_secondary difmap
_audit_creation_method SHELXL-97
_audit_update_record
;
2013-05-30 deposited with the CCDC.
2015-01-22 downloaded from the CCDC.
;
_cell_angle_alpha 90.00
_cell_angle_beta 90.00
_cell_angle_gamma 90.00
_cell_formula_units_Z 16
_cell_length_a 22.7551(3)
_cell_length_b 54.8820(10)
_cell_length_c 11.6412(2)
_cell_measurement_reflns_used 23371
_cell_measurement_temperature 140(2)
_cell_measurement_theta_max 27.5
_cell_measurement_theta_min 2.70
_cell_volume 14538.1(4)
_computing_cell_refinement 'CrysAlis RED, Oxford Diffraction Ltd.,Version 1.171.35.11'
_computing_data_collection 'CrysAlis CCD, Oxford Diffraction Ltd.,Version 1.171.35.11'
_computing_data_reduction 'CrysAlis RED, Oxford Diffraction Ltd.,Version 1.171.35.11'
_computing_molecular_graphics 'MERCURY 2.4.5(CCDC, 2011)'
_computing_publication_material 'WINGX (Farrugia, 1999)'
_computing_structure_refinement 'SHELXL-97 (Sheldrick, 1997)'
_computing_structure_solution 'SIR-97_(Altomare & al., 1999)'
_diffrn_ambient_temperature 140(2)
_diffrn_detector_area_resol_mean 16.1852
_diffrn_measured_fraction_theta_full 0.999
_diffrn_measured_fraction_theta_max 0.999
_diffrn_measurement_device_type 'CCD Saphire 3 Xcalibur'
_diffrn_measurement_method 'omega scan'
_diffrn_radiation_monochromator graphite
_diffrn_radiation_source 'fine-focus sealed tube'
_diffrn_radiation_type MoK\a
_diffrn_radiation_wavelength 0.71073
_diffrn_reflns_av_R_equivalents 0.0335
_diffrn_reflns_av_sigmaI/netI 0.0371
_diffrn_reflns_limit_h_max 25
_diffrn_reflns_limit_h_min -29
_diffrn_reflns_limit_k_max 69
_diffrn_reflns_limit_k_min -70
_diffrn_reflns_limit_l_max 14
_diffrn_reflns_limit_l_min -14
_diffrn_reflns_number 28698
_diffrn_reflns_theta_full 27.00
_diffrn_reflns_theta_max 27.00
_diffrn_reflns_theta_min 2.70
_exptl_absorpt_coefficient_mu 3.681
_exptl_absorpt_correction_T_max 0.81351
_exptl_absorpt_correction_T_min 0.62986
_exptl_absorpt_correction_type analytical
_exptl_absorpt_process_details 'Alcock(1970) crystallographic computing,p271'
_exptl_crystal_colour yellow
_exptl_crystal_density_diffrn 1.811
_exptl_crystal_density_method 'not measured'
_exptl_crystal_description prism
_exptl_crystal_F_000 7744
_exptl_crystal_size_max 0.191
_exptl_crystal_size_mid 0.169
_exptl_crystal_size_min 0.067
_refine_diff_density_max 1.465
_refine_diff_density_min -0.940
_refine_diff_density_rms 0.122
_refine_ls_abs_structure_details 'Flack H D (1983), Acta Cryst. A39, 876-881'
_refine_ls_abs_structure_Flack 0.003(7)
_refine_ls_extinction_method none
_refine_ls_goodness_of_fit_ref 0.937
_refine_ls_hydrogen_treatment constr
_refine_ls_matrix_type full
_refine_ls_number_parameters 469
_refine_ls_number_reflns 7488
_refine_ls_number_restraints 1
_refine_ls_restrained_S_all 0.936
_refine_ls_R_factor_all 0.0373
_refine_ls_R_factor_gt 0.0320
_refine_ls_shift/su_max 0.001
_refine_ls_shift/su_mean 0.000
_refine_ls_structure_factor_coef Fsqd
_refine_ls_weighting_details 'calc w=1/[\s^2^(Fo^2^)+(0.0560P)^2^+62.2004P] where P=(Fo^2^+2Fc^2^)/3'
_refine_ls_weighting_scheme calc
_refine_ls_wR_factor_gt 0.0775
_refine_ls_wR_factor_ref 0.0790
_reflns_number_gt 6819
_reflns_number_total 7488
_reflns_threshold_expression >2sigma(I)
_cod_data_source_file c5cc00453e2.cif
_cod_data_source_block nm471
_cod_original_sg_symbol_H-M Fdd2
_cod_original_formula_sum 'C36.50 H25 Cl3 F6 N3 O3 P Re'
_cod_database_code 7116598

loop_
_symmetry_equiv_pos_as_xyz
'x, y, z'
'-x, -y, z'
'-x+1/4, y+1/4, z+1/4'
'x+1/4, -y+1/4, z+1/4'
'x, y+1/2, z+1/2'
'-x, -y+1/2, z+1/2'
'-x+1/4, y+3/4, z+3/4'
'x+1/4, -y+3/4, z+3/4'
'x+1/2, y, z+1/2'
'-x+1/2, -y, z+1/2'
'-x+3/4, y+1/4, z+3/4'
'x+3/4, -y+1/4, z+3/4'
'x+1/2, y+1/2, z'
'-x+1/2, -y+1/2, z'
'-x+3/4, y+3/4, z+1/4'
'x+3/4, -y+3/4, z+1/4'

loop_
_atom_site_label
_atom_site_type_symbol
_atom_site_fract_x
_atom_site_fract_y
_atom_site_fract_z
_atom_site_U_iso_or_equiv
_atom_site_adp_type
_atom_site_occupancy
_atom_site_symmetry_multiplicity
_atom_site_calc_flag
_atom_site_refinement_flags
_atom_site_disorder_assembly
_atom_site_disorder_group
Re1 Re -0.646893(8) 0.142062(4) 0.945208(19) 0.01943(6) Uani 1 1 d . . .
P1 P -0.57070(6) 0.21919(3) 0.35228(14) 0.0247(3) Uani 1 1 d . . .
F1 F -0.5677(2) 0.19041(8) 0.3592(4) 0.0553(12) Uani 1 1 d . . .
F2 F -0.57445(18) 0.24821(7) 0.3472(4) 0.0439(10) Uani 1 1 d . . .
F3 F -0.50435(17) 0.22046(9) 0.3091(4) 0.0510(12) Uani 1 1 d . . .
F4 F -0.63682(17) 0.21831(9) 0.3973(4) 0.0473(11) Uani 1 1 d . . .
F5 F -0.59239(17) 0.21746(8) 0.2229(3) 0.0406(10) Uani 1 1 d . . .
F6 F -0.54880(19) 0.22094(9) 0.4834(3) 0.0488(11) Uani 1 1 d . . .
O1 O -0.6375(2) 0.14247(9) 1.2082(5) 0.0396(12) Uani 1 1 d . . .
O2 O -0.54137(19) 0.10628(8) 0.9528(6) 0.0453(15) Uani 1 1 d . . .
O3 O -0.73290(18) 0.09880(8) 0.9559(5) 0.0347(10) Uani 1 1 d . . .
N1 N -0.59625(19) 0.17516(9) 0.9167(4) 0.0228(11) Uani 1 1 d . . .
N2 N -0.6447(2) 0.14747(12) 0.7584(6) 0.0225(13) Uani 1 1 d . . .
N3 N -0.75782(19) 0.17845(9) 0.9730(4) 0.0211(10) Uani 1 1 d . . .
C1 C -0.6427(2) 0.14232(10) 1.1117(7) 0.0195(18) Uani 1 1 d . . .
C2 C -0.5792(2) 0.12014(11) 0.9463(7) 0.0301(13) Uani 1 1 d . . .
C3 C -0.7000(2) 0.11492(11) 0.9552(6) 0.0254(12) Uani 1 1 d . . .
C4 C -0.5680(3) 0.18748(12) 0.9993(6) 0.0279(14) Uani 1 1 d . . .
H4 H -0.5655 0.1807 1.0741 0.033 Uiso 1 1 calc R . .
C5 C -0.5423(3) 0.21007(12) 0.9777(6) 0.0331(15) Uani 1 1 d . . .
H5 H -0.5213 0.2183 1.0365 0.040 Uiso 1 1 calc R . .
C6 C -0.5476(3) 0.22015(14) 0.8719(6) 0.0369(17) Uani 1 1 d . . .
H6 H -0.5314 0.2358 0.8570 0.044 Uiso 1 1 calc R . .
C7 C -0.5766(3) 0.20768(12) 0.7859(6) 0.0300(14) Uani 1 1 d . . .
H7 H -0.5800 0.2146 0.7113 0.036 Uiso 1 1 calc R . .
C8 C -0.6009(2) 0.18482(11) 0.8096(5) 0.0230(12) Uani 1 1 d . . .
C9 C -0.6298(2) 0.16968(10) 0.7245(4) 0.0194(11) Uani 1 1 d . . .
C10 C -0.6381(3) 0.17755(11) 0.6106(5) 0.0258(13) Uani 1 1 d . . .
H10 H -0.6247 0.1932 0.5873 0.031 Uiso 1 1 calc R . .
C11 C -0.6657(2) 0.16251(10) 0.5332(5) 0.0233(12) Uani 1 1 d . . .
H11 H -0.6737 0.1682 0.4577 0.028 Uiso 1 1 calc R . .
C12 C -0.6823(2) 0.13866(10) 0.5650(5) 0.0216(12) Uani 1 1 d . . .
C13 C -0.7098(2) 0.12142(12) 0.4866(5) 0.0237(12) Uani 1 1 d . . .
C14 C -0.7425(2) 0.12845(12) 0.3868(5) 0.0266(14) Uani 1 1 d . . .
C15 C -0.7661(2) 0.15224(13) 0.3682(5) 0.0281(14) Uani 1 1 d . . .
H15 H -0.7594 0.1645 0.4241 0.034 Uiso 1 1 calc R . .
C16 C -0.7979(3) 0.15781(14) 0.2727(6) 0.0334(15) Uani 1 1 d . . .
H16 H -0.8134 0.1738 0.2633 0.040 Uiso 1 1 calc R . .
C17 C -0.8081(3) 0.13995(12) 0.1874(7) 0.0355(16) Uani 1 1 d . . .
H17 H -0.8285 0.1440 0.1188 0.043 Uiso 1 1 calc R . .
C18 C -0.7881(2) 0.11666(13) 0.2049(6) 0.0350(15) Uani 1 1 d . . .
H18 H -0.7958 0.1045 0.1487 0.042 Uiso 1 1 calc R . .
C19 C -0.7568(3) 0.11044(13) 0.3034(5) 0.0306(14) Uani 1 1 d . . .
C20 C -0.7422(3) 0.08568(12) 0.3253(6) 0.0323(15) Uani 1 1 d . . .
H20 H -0.7486 0.0738 0.2673 0.039 Uiso 1 1 calc R . .
C21 C -0.7191(3) 0.07874(12) 0.4276(6) 0.0327(15) Uani 1 1 d . . .
H21 H -0.7128 0.0620 0.4433 0.039 Uiso 1 1 calc R . .
C22 C -0.7043(2) 0.09661(12) 0.5119(5) 0.0261(13) Uani 1 1 d . . .
C23 C -0.6825(2) 0.08929(12) 0.6207(5) 0.0278(13) Uani 1 1 d . . .
H23 H -0.6789 0.0724 0.6373 0.033 Uiso 1 1 calc R . .
C24 C -0.6667(2) 0.10575(10) 0.7013(8) 0.0256(11) Uani 1 1 d . . .
H24 H -0.6565 0.1003 0.7761 0.031 Uiso 1 1 calc R . .
C25 C -0.6652(2) 0.13090(10) 0.6765(5) 0.0216(12) Uani 1 1 d . . .
C26 C -0.7193(2) 0.16550(10) 0.9571(6) 0.0213(11) Uani 1 1 d . . .
C27 C -0.7982(2) 0.19583(10) 1.0142(5) 0.0211(11) Uani 1 1 d . . .
C28 C -0.8530(2) 0.19721(10) 0.9622(5) 0.0221(12) Uani 1 1 d . . .
C29 C -0.8921(3) 0.21497(11) 1.0052(6) 0.0288(13) Uani 1 1 d . . .
H29 H -0.9299 0.2168 0.9717 0.035 Uiso 1 1 calc R . .
C30 C -0.8756(3) 0.22944(12) 1.0949(6) 0.0343(15) Uani 1 1 d . . .
H30 H -0.9023 0.2413 1.1233 0.041 Uiso 1 1 calc R . .
C31 C -0.8211(3) 0.22711(12) 1.1450(6) 0.0362(16) Uani 1 1 d . . .
H31 H -0.8113 0.2372 1.2085 0.043 Uiso 1 1 calc R . .
C32 C -0.7800(3) 0.21047(11) 1.1053(6) 0.0272(13) Uani 1 1 d . . .
C33 C -0.8708(3) 0.18021(13) 0.8666(6) 0.0331(15) Uani 1 1 d . . .
H33A H -0.8380 0.1693 0.8484 0.050 Uiso 1 1 calc R . .
H33B H -0.8811 0.1897 0.7983 0.050 Uiso 1 1 calc R . .
H33C H -0.9048 0.1706 0.8909 0.050 Uiso 1 1 calc R . .
C34 C -0.7199(3) 0.20776(13) 1.1550(6) 0.0387(17) Uani 1 1 d . . .
H34A H -0.7151 0.2192 1.2188 0.058 Uiso 1 1 calc R . .
H34B H -0.6905 0.2112 1.0956 0.058 Uiso 1 1 calc R . .
H34C H -0.7147 0.1911 1.1831 0.058 Uiso 1 1 calc R . .
Cl1 Cl -0.72785(13) 0.22453(5) 0.7780(3) 0.0798(8) Uani 1 1 d . . .
C42 C -0.7500 0.2500 0.8697(17) 0.101(6) Uiso 1 2 d S . .
C43 C -0.7038(4) 0.23513(19) 0.8479(9) 0.061(2) Uiso 1 1 d . . .
C41A C -0.8383(4) 0.23179(19) 0.5454(9) 0.064(2) Uiso 0.446(6) 1 d P A 1
H41A H -0.8264 0.2413 0.6138 0.077 Uiso 0.446(6) 1 calc PR A 1
H41B H -0.8611 0.2426 0.4937 0.077 Uiso 0.446(6) 1 calc PR A 1
Cl1A Cl -0.7714(3) 0.21964(11) 0.4685(5) 0.0761(19) Uiso 0.446(6) 1 d P A 1
Cl2A Cl -0.8801(4) 0.20716(16) 0.5859(8) 0.109(3) Uiso 0.446(6) 1 d P A 1
C41B C -0.8383(4) 0.23179(19) 0.5454(9) 0.064(2) Uiso 0.554(6) 1 d P A 2
H41C H -0.8551 0.2388 0.4741 0.077 Uiso 0.554(6) 1 calc PR A 2
H41D H -0.8074 0.2430 0.5734 0.077 Uiso 0.554(6) 1 calc PR A 2
Cl1B Cl -0.8100(5) 0.2054(2) 0.5183(10) 0.189(5) Uiso 0.554(6) 1 d P A 2
Cl2B Cl -0.8960(2) 0.22883(9) 0.6542(4) 0.0725(15) Uiso 0.554(6) 1 d P A 2

loop_
_atom_site_aniso_label
_atom_site_aniso_U_11
_atom_site_aniso_U_22
_atom_site_aniso_U_33
_atom_site_aniso_U_23
_atom_site_aniso_U_13
_atom_site_aniso_U_12
Re1 0.01585(8) 0.02142(10) 0.02100(9) 0.00316(10) 0.00304(9) 0.00140(9)
P1 0.0238(7) 0.0267(8) 0.0236(7) 0.0063(7) -0.0055(6) -0.0018(6)
F1 0.081(3) 0.030(2) 0.055(3) 0.011(2) -0.007(3) 0.005(2)
F2 0.049(2) 0.029(2) 0.053(2) 0.0030(19) 0.003(2) -0.0007(18)
F3 0.027(2) 0.071(3) 0.055(3) -0.009(2) 0.0002(19) 0.003(2)
F4 0.029(2) 0.064(3) 0.049(2) 0.003(2) 0.0068(17) -0.0059(19)
F5 0.042(2) 0.049(2) 0.031(2) 0.0051(17) -0.0090(16) -0.0062(17)
F6 0.051(3) 0.063(3) 0.032(2) 0.001(2) -0.0170(18) 0.001(2)
O1 0.033(2) 0.053(4) 0.033(3) 0.005(3) 0.004(2) -0.0047(19)
O2 0.022(2) 0.042(3) 0.072(4) 0.029(3) 0.016(3) 0.0129(18)
O3 0.030(2) 0.036(2) 0.038(3) 0.000(2) 0.006(2) -0.0148(19)
N1 0.018(2) 0.024(3) 0.026(3) 0.000(2) 0.0032(18) -0.0021(19)
N2 0.017(3) 0.018(3) 0.032(4) -0.002(3) 0.005(2) 0.0005(19)
N3 0.019(2) 0.024(2) 0.020(3) 0.0022(19) 0.0045(17) 0.0023(19)
C1 0.019(3) 0.015(3) 0.024(4) 0.005(2) 0.000(2) 0.000(2)
C2 0.026(3) 0.030(3) 0.035(3) 0.008(4) 0.010(3) -0.004(2)
C3 0.026(3) 0.035(3) 0.015(3) 0.004(3) 0.007(3) 0.009(2)
C4 0.025(3) 0.032(4) 0.027(3) -0.006(3) 0.002(2) -0.003(3)
C5 0.027(3) 0.035(4) 0.037(4) -0.011(3) -0.004(3) -0.008(3)
C6 0.028(3) 0.035(4) 0.048(5) -0.007(3) 0.010(3) -0.009(3)
C7 0.028(3) 0.026(3) 0.036(3) 0.000(3) 0.005(3) -0.003(3)
C8 0.019(3) 0.022(3) 0.028(3) -0.002(2) 0.007(2) 0.000(2)
C9 0.017(2) 0.022(3) 0.019(3) 0.003(2) 0.008(2) 0.000(2)
C10 0.030(3) 0.021(3) 0.027(3) 0.007(3) 0.003(3) -0.004(2)
C11 0.023(3) 0.022(3) 0.025(3) -0.001(2) 0.006(2) -0.001(2)
C12 0.021(3) 0.026(3) 0.019(3) -0.005(2) 0.009(2) -0.001(2)
C13 0.016(2) 0.033(3) 0.022(3) -0.003(2) 0.007(2) -0.004(2)
C14 0.019(3) 0.040(4) 0.021(3) -0.007(3) 0.011(2) -0.008(3)
C15 0.021(3) 0.045(4) 0.018(3) 0.000(3) 0.007(2) -0.006(3)
C16 0.025(3) 0.046(4) 0.029(3) 0.004(3) 0.006(3) -0.005(3)
C17 0.028(3) 0.050(4) 0.027(3) 0.005(4) -0.002(3) -0.009(3)
C18 0.024(3) 0.053(4) 0.027(3) -0.012(4) 0.003(3) -0.020(3)
C19 0.022(3) 0.048(4) 0.022(3) -0.006(3) 0.010(2) -0.012(3)
C20 0.029(3) 0.034(4) 0.034(4) -0.014(3) 0.007(3) -0.010(3)
C21 0.028(3) 0.029(3) 0.041(4) -0.006(3) 0.007(3) -0.004(2)
C22 0.018(3) 0.033(3) 0.027(3) -0.007(3) 0.008(2) -0.003(2)
C23 0.023(3) 0.026(3) 0.035(3) -0.004(3) 0.009(2) 0.001(2)
C24 0.023(2) 0.022(3) 0.031(3) -0.003(3) 0.005(3) 0.001(2)
C25 0.017(2) 0.022(3) 0.026(3) -0.001(2) 0.006(2) 0.002(2)
C26 0.024(3) 0.022(3) 0.018(3) 0.006(3) 0.000(3) -0.005(2)
C27 0.019(3) 0.018(3) 0.026(3) 0.001(2) 0.005(2) 0.002(2)
C28 0.022(2) 0.022(2) 0.022(3) -0.003(2) 0.000(2) 0.001(2)
C29 0.024(3) 0.023(3) 0.040(3) -0.001(3) -0.002(3) 0.007(2)
C30 0.039(4) 0.021(3) 0.043(4) -0.002(3) 0.011(3) 0.007(3)
C31 0.051(4) 0.023(3) 0.035(4) -0.011(3) -0.008(3) 0.000(3)
C32 0.025(3) 0.022(3) 0.034(3) -0.001(3) -0.005(3) -0.004(2)
C33 0.033(3) 0.035(4) 0.031(3) -0.006(3) -0.009(3) 0.004(3)
C34 0.039(4) 0.026(3) 0.051(4) -0.002(3) -0.018(3) -0.004(3)
Cl1 0.0798(17) 0.0682(17) 0.091(2) 0.0121(15) 0.0132(15) 0.0165(13)

loop_
_atom_type_symbol
_atom_type_description
_atom_type_scat_dispersion_real
_atom_type_scat_dispersion_imag
_atom_type_scat_source
C C 0.0033 0.0016 'International Tables Vol C Tables 4.2.6.8 and 6.1.1.4'
H H 0.0000 0.0000 'International Tables Vol C Tables 4.2.6.8 and 6.1.1.4'
N N 0.0061 0.0033 'International Tables Vol C Tables 4.2.6.8 and 6.1.1.4'
O O 0.0106 0.0060 'International Tables Vol C Tables 4.2.6.8 and 6.1.1.4'
F F 0.0171 0.0103 'International Tables Vol C Tables 4.2.6.8 and 6.1.1.4'
P P 0.1023 0.0942 'International Tables Vol C Tables 4.2.6.8 and 6.1.1.4'
Cl Cl 0.1484 0.1585 'International Tables Vol C Tables 4.2.6.8 and 6.1.1.4'
Re Re -1.0185 7.2310 'International Tables Vol C Tables 4.2.6.8 and 6.1.1.4'

loop_
_geom_angle_atom_site_label_1
_geom_angle_atom_site_label_2
_geom_angle_atom_site_label_3
_geom_angle
_geom_angle_site_symmetry_1
_geom_angle_site_symmetry_3
C3 Re1 C1 88.6(3) . .
C3 Re1 C2 91.0(2) . .
C1 Re1 C2 87.7(3) . .
C3 Re1 C26 88.7(2) . .
C1 Re1 C26 88.2(2) . .
C2 Re1 C26 175.9(3) . .
C3 Re1 N1 171.5(2) . .
C1 Re1 N1 96.9(2) . .
C2 Re1 N1 95.6(2) . .
C26 Re1 N1 85.05(19) . .
C3 Re1 N2 100.3(3) . .
C1 Re1 N2 170.8(2) . .
C2 Re1 N2 94.1(3) . .
C26 Re1 N2 90.0(2) . .
N1 Re1 N2 74.0(2) . .
F1 P1 F5 90.1(2) . .
F1 P1 F4 89.6(3) . .
F5 P1 F4 90.9(2) . .
F1 P1 F3 91.1(3) . .
F5 P1 F3 89.9(2) . .
F4 P1 F3 178.9(3) . .
F1 P1 F2 179.0(3) . .
F5 P1 F2 90.5(2) . .
F4 P1 F2 89.5(2) . .
F3 P1 F2 89.7(2) . .
F1 P1 F6 89.9(3) . .
F5 P1 F6 179.9(3) . .
F4 P1 F6 89.0(2) . .
F3 P1 F6 90.2(2) . .
F2 P1 F6 89.5(3) . .
C4 N1 C8 119.9(5) . .
C4 N1 Re1 124.5(4) . .
C8 N1 Re1 115.1(4) . .
C9 N2 C25 118.7(6) . .
C9 N2 Re1 115.2(5) . .
C25 N2 Re1 125.5(5) . .
C26 N3 C27 167.4(6) . .
O1 C1 Re1 176.7(5) . .
O2 C2 Re1 175.1(6) . .
O3 C3 Re1 176.7(6) . .
N1 C4 C5 121.4(6) . .
N1 C4 H4 119.3 . .
C5 C4 H4 119.3 . .
C6 C5 C4 119.3(6) . .
C6 C5 H5 120.3 . .
C4 C5 H5 120.3 . .
C7 C6 C5 119.9(6) . .
C7 C6 H6 120.0 . .
C5 C6 H6 120.0 . .
C6 C7 C8 119.3(6) . .
C6 C7 H7 120.3 . .
C8 C7 H7 120.3 . .
N1 C8 C7 120.0(6) . .
N1 C8 C9 116.0(5) . .
C7 C8 C9 123.9(6) . .
N2 C9 C10 121.9(6) . .
N2 C9 C8 116.0(5) . .
C10 C9 C8 121.9(5) . .
C11 C10 C9 119.7(5) . .
C11 C10 H10 120.2 . .
C9 C10 H10 120.2 . .
C10 C11 C12 120.5(6) . .
C10 C11 H11 119.8 . .
C12 C11 H11 119.8 . .
C25 C12 C11 116.4(5) . .
C25 C12 C13 119.7(5) . .
C11 C12 C13 123.6(5) . .
C22 C13 C14 118.7(6) . .
C22 C13 C12 117.5(5) . .
C14 C13 C12 123.8(6) . .
C19 C14 C15 116.5(6) . .
C19 C14 C13 119.0(6) . .
C15 C14 C13 124.4(6) . .
C16 C15 C14 122.0(6) . .
C16 C15 H15 119.0 . .
C14 C15 H15 119.0 . .
C15 C16 C17 120.3(7) . .
C15 C16 H16 119.8 . .
C17 C16 H16 119.8 . .
C18 C17 C16 119.1(7) . .
C18 C17 H17 120.4 . .
C16 C17 H17 120.4 . .
C17 C18 C19 121.4(7) . .
C17 C18 H18 119.3 . .
C19 C18 H18 119.3 . .
C18 C19 C14 120.5(7) . .
C18 C19 C20 120.1(6) . .
C14 C19 C20 119.3(6) . .
C21 C20 C19 121.1(6) . .
C21 C20 H20 119.5 . .
C19 C20 H20 119.5 . .
C20 C21 C22 120.2(6) . .
C20 C21 H21 119.9 . .
C22 C21 H21 119.9 . .
C13 C22 C21 120.2(6) . .
C13 C22 C23 119.7(6) . .
C21 C22 C23 120.1(6) . .
C24 C23 C22 121.6(6) . .
C24 C23 H23 119.2 . .
C22 C23 H23 119.2 . .
C23 C24 C25 121.2(7) . .
C23 C24 H24 119.4 . .
C25 C24 H24 119.4 . .
N2 C25 C24 120.4(6) . .
N2 C25 C12 121.3(5) . .
C24 C25 C12 118.2(6) . .
N3 C26 Re1 174.3(6) . .
C28 C27 C32 124.5(5) . .
C28 C27 N3 118.3(5) . .
C32 C27 N3 117.2(5) . .
C27 C28 C29 116.7(5) . .
C27 C28 C33 122.0(5) . .
C29 C28 C33 121.3(5) . .
C30 C29 C28 119.9(6) . .
C30 C29 H29 120.0 . .
C28 C29 H29 120.0 . .
C29 C30 C31 121.2(6) . .
C29 C30 H30 119.4 . .
C31 C30 H30 119.4 . .
C30 C31 C32 121.8(6) . .
C30 C31 H31 119.1 . .
C32 C31 H31 119.1 . .
C31 C32 C27 115.7(5) . .
C31 C32 C34 123.7(6) . .
C27 C32 C34 120.6(6) . .
C28 C33 H33A 109.5 . .
C28 C33 H33B 109.5 . .
H33A C33 H33B 109.5 . .
C28 C33 H33C 109.5 . .
H33A C33 H33C 109.5 . .
H33B C33 H33C 109.5 . .
C32 C34 H34A 109.5 . .
C32 C34 H34B 109.5 . .
H34A C34 H34B 109.5 . .
C32 C34 H34C 109.5 . .
H34A C34 H34C 109.5 . .
H34B C34 H34C 109.5 . .
C43 Cl1 C42 47.6(6) . .
C43 C42 C43 158.5(19) . 14_355
C43 C42 Cl1 38.5(6) . .
C43 C42 Cl1 124.4(12) 14_355 .
C43 C42 Cl1 124.4(12) . 14_355
C43 C42 Cl1 38.5(6) 14_355 14_355
Cl1 C42 Cl1 108.6(10) . 14_355
Cl1 C43 C42 93.9(9) . .
Cl2A C41A Cl1A 107.4(6) . .
Cl2A C41A H41A 110.2 . .
Cl1A C41A H41A 110.2 . .
Cl2A C41A H41B 110.2 . .
Cl1A C41A H41B 110.2 . .
H41A C41A H41B 108.5 . .

loop_
_geom_bond_atom_site_label_1
_geom_bond_atom_site_label_2
_geom_bond_distance
_geom_bond_site_symmetry_2
Re1 C3 1.922(6) .
Re1 C1 1.941(8) .
Re1 C2 1.955(6) .
Re1 C26 2.094(5) .
Re1 N1 2.177(5) .
Re1 N2 2.195(7) .
P1 F1 1.583(5) .
P1 F5 1.587(4) .
P1 F4 1.594(4) .
P1 F3 1.593(4) .
P1 F2 1.596(4) .
P1 F6 1.608(4) .
O1 C1 1.129(10) .
O2 C2 1.151(7) .
O3 C3 1.159(7) .
N1 C4 1.339(8) .
N1 C8 1.358(8) .
N2 C9 1.325(8) .
N2 C25 1.398(9) .
N3 C26 1.144(7) .
N3 C27 1.408(7) .
C4 C5 1.394(9) .
C4 H4 0.9500 .
C5 C6 1.355(10) .
C5 H5 0.9500 .
C6 C7 1.381(9) .
C6 H6 0.9500 .
C7 C8 1.399(8) .
C7 H7 0.9500 .
C8 C9 1.451(8) .
C9 C10 1.407(8) .
C10 C11 1.374(8) .
C10 H10 0.9500 .
C11 C12 1.412(8) .
C11 H11 0.9500 .
C12 C25 1.421(8) .
C12 C13 1.457(8) .
C13 C22 1.399(9) .
C13 C14 1.432(9) .
C14 C19 1.423(9) .
C14 C15 1.428(10) .
C15 C16 1.361(9) .
C15 H15 0.9500 .
C16 C17 1.415(11) .
C16 H16 0.9500 .
C17 C18 1.372(10) .
C17 H17 0.9500 .
C18 C19 1.393(10) .
C18 H18 0.9500 .
C19 C20 1.422(10) .
C20 C21 1.356(10) .
C20 H20 0.9500 .
C21 C22 1.428(9) .
C21 H21 0.9500 .
C22 C23 1.418(9) .
C23 C24 1.351(9) .
C23 H23 0.9500 .
C24 C25 1.411(8) .
C24 H24 0.9500 .
C27 C28 1.388(8) .
C27 C32 1.393(8) .
C28 C29 1.413(8) .
C28 C33 1.508(8) .
C29 C30 1.365(9) .
C29 H29 0.9500 .
C30 C31 1.378(10) .
C30 H30 0.9500 .
C31 C32 1.386(9) .
C31 H31 0.9500 .
C32 C34 1.492(8) .
C33 H33A 0.9800 .
C33 H33B 0.9800 .
C33 H33C 0.9800 .
C34 H34A 0.9800 .
C34 H34B 0.9800 .
C34 H34C 0.9800 .
Cl1 C43 1.141(10) .
Cl1 C42 1.830(12) .
C42 C43 1.355(10) .
C42 C43 1.355(10) 14_355
C42 Cl1 1.830(12) 14_355
C41A Cl2A 1.719(13) .
C41A Cl1A 1.888(12) .
C41A H41A 0.9900 .
C41A H41B 0.9900 .

loop_
_geom_torsion_atom_site_label_1
_geom_torsion_atom_site_label_2
_geom_torsion_atom_site_label_3
_geom_torsion_atom_site_label_4
_geom_torsion
_geom_torsion_site_symmetry_1
_geom_torsion_site_symmetry_4
C3 Re1 N1 C4 137.6(15) . .
C1 Re1 N1 C4 7.3(5) . .
C2 Re1 N1 C4 -81.1(6) . .
C26 Re1 N1 C4 94.8(5) . .
N2 Re1 N1 C4 -173.8(5) . .
C3 Re1 N1 C8 -34.2(18) . .
C1 Re1 N1 C8 -164.5(4) . .
C2 Re1 N1 C8 107.2(4) . .
C26 Re1 N1 C8 -77.0(4) . .
N2 Re1 N1 C8 14.5(4) . .
C3 Re1 N2 C9 156.3(4) . .
C1 Re1 N2 C9 -10.9(14) . .
C2 Re1 N2 C9 -111.9(4) . .
C26 Re1 N2 C9 67.6(4) . .
N1 Re1 N2 C9 -17.2(4) . .
C3 Re1 N2 C25 -14.2(5) . .
C1 Re1 N2 C25 179(13) . .
C2 Re1 N2 C25 77.6(5) . .
C26 Re1 N2 C25 -102.9(5) . .
N1 Re1 N2 C25 172.2(5) . .
C3 Re1 C1 O1 129(9) . .
C2 Re1 C1 O1 38(9) . .
C26 Re1 C1 O1 -143(9) . .
N1 Re1 C1 O1 -58(9) . .
N2 Re1 C1 O1 -64(9) . .
C3 Re1 C2 O2 -41(9) . .
C1 Re1 C2 O2 48(9) . .
C26 Re1 C2 O2 46(11) . .
N1 Re1 C2 O2 145(9) . .
N2 Re1 C2 O2 -141(9) . .
C1 Re1 C3 O3 161(9) . .
C2 Re1 C3 O3 -112(9) . .
C26 Re1 C3 O3 72(9) . .
N1 Re1 C3 O3 30(10) . .
N2 Re1 C3 O3 -17(9) . .
C8 N1 C4 C5 -0.8(9) . .
Re1 N1 C4 C5 -172.2(5) . .
N1 C4 C5 C6 2.2(10) . .
C4 C5 C6 C7 -2.1(10) . .
C5 C6 C7 C8 0.8(10) . .
C4 N1 C8 C7 -0.5(8) . .
Re1 N1 C8 C7 171.7(4) . .
C4 N1 C8 C9 177.2(5) . .
Re1 N1 C8 C9 -10.6(6) . .
C6 C7 C8 N1 0.5(9) . .
C6 C7 C8 C9 -177.0(6) . .
C25 N2 C9 C10 4.8(8) . .
Re1 N2 C9 C10 -166.4(4) . .
C25 N2 C9 C8 -171.3(5) . .
Re1 N2 C9 C8 17.5(6) . .
N1 C8 C9 N2 -4.7(7) . .
C7 C8 C9 N2 173.0(5) . .
N1 C8 C9 C10 179.3(5) . .
C7 C8 C9 C10 -3.1(9) . .
N2 C9 C10 C11 4.1(9) . .
C8 C9 C10 C11 179.9(5) . .
C9 C10 C11 C12 -4.2(9) . .
C10 C11 C12 C25 -4.3(8) . .
C10 C11 C12 C13 -177.9(5) . .
C25 C12 C13 C22 -16.7(7) . .
C11 C12 C13 C22 156.7(5) . .
C25 C12 C13 C14 162.5(5) . .
C11 C12 C13 C14 -24.1(8) . .
C22 C13 C14 C19 -14.1(8) . .
C12 C13 C14 C19 166.7(5) . .
C22 C13 C14 C15 161.0(5) . .
C12 C13 C14 C15 -18.3(8) . .
C19 C14 C15 C16 -3.5(8) . .
C13 C14 C15 C16 -178.6(5) . .
C14 C15 C16 C17 -0.7(9) . .
C15 C16 C17 C18 3.3(10) . .
C16 C17 C18 C19 -1.7(10) . .
C17 C18 C19 C14 -2.6(9) . .
C17 C18 C19 C20 173.1(6) . .
C15 C14 C19 C18 5.1(8) . .
C13 C14 C19 C18 -179.5(5) . .
C15 C14 C19 C20 -170.7(5) . .
C13 C14 C19 C20 4.7(8) . .
C18 C19 C20 C21 -170.6(6) . .
C14 C19 C20 C21 5.2(9) . .
C19 C20 C21 C22 -5.5(9) . .
C14 C13 C22 C21 13.9(8) . .
C12 C13 C22 C21 -166.8(5) . .
C14 C13 C22 C23 -167.7(5) . .
C12 C13 C22 C23 11.6(8) . .
C20 C21 C22 C13 -4.2(8) . .
C20 C21 C22 C23 177.4(5) . .
C13 C22 C23 C24 0.0(8) . .
C21 C22 C23 C24 178.4(5) . .
C22 C23 C24 C25 -7.0(8) . .
C9 N2 C25 C24 163.2(5) . .
Re1 N2 C25 C24 -26.5(7) . .
C9 N2 C25 C12 -13.8(8) . .
Re1 N2 C25 C12 156.5(4) . .
C23 C24 C25 N2 -175.4(5) . .
C23 C24 C25 C12 1.7(8) . .
C11 C12 C25 N2 13.4(7) . .
C13 C12 C25 N2 -172.8(5) . .
C11 C12 C25 C24 -163.7(5) . .
C13 C12 C25 C24 10.1(7) . .
C27 N3 C26 Re1 22(7) . .
C3 Re1 C26 N3 97(5) . .
C1 Re1 C26 N3 8(5) . .
C2 Re1 C26 N3 10(7) . .
N1 Re1 C26 N3 -89(5) . .
N2 Re1 C26 N3 -163(5) . .
C26 N3 C27 C28 -170(2) . .
C26 N3 C27 C32 10(3) . .
C32 C27 C28 C29 0.7(9) . .
N3 C27 C28 C29 -179.6(5) . .
C32 C27 C28 C33 -177.7(6) . .
N3 C27 C28 C33 2.0(8) . .
C27 C28 C29 C30 -1.1(9) . .
C33 C28 C29 C30 177.4(6) . .
C28 C29 C30 C31 0.0(10) . .
C29 C30 C31 C32 1.6(11) . .
C30 C31 C32 C27 -1.9(10) . .
C30 C31 C32 C34 178.4(7) . .
C28 C27 C32 C31 0.8(9) . .
N3 C27 C32 C31 -179.0(5) . .
C28 C27 C32 C34 -179.5(6) . .
N3 C27 C32 C34 0.7(9) . .
C43 Cl1 C42 C43 161.9(14) . 14_355
C43 Cl1 C42 Cl1 122.3(8) . 14_355
C43 C42 C43 Cl1 -44.4(5) 14_355 .
Cl1 C42 C43 Cl1 -76.1(9) 14_355 .
